data_7158948
loop_
_publ_author_name
'Maniarasu, Meenakshi'
'Kannupal, Srinivasan'

_publ_section_title
;
 SnCl4-Mediated One-Pot Synthesis of 2,4,5-Trisubstituted Thiazoles from
 Nitro-Substituted Donor-Acceptor Cyclopropanes and Thioamides
;
_journal_name_full 'Organic &amp; Biomolecular Chemistry'
_journal_paper_doi 10.1039/D2OB01604D
_journal_year 2022
_chemical_formula_sum 'C23 H23 N O5 S'
_chemical_formula_weight 425.48
_space_group_crystal_system monoclinic
_space_group_IT_number 14
_space_group_name_Hall '-P 2ybc'
_space_group_name_H-M_alt 'P 1 21/c 1'
_atom_sites_solution_hydrogens geom
_audit_block_doi 10.5517/ccdc.csd.cc2cx9p9
_audit_creation_method SHELXL-2018/3
_audit_update_record
;
2022-08-17 deposited with the CCDC.	2022-10-20 downloaded from the CCDC.
;
_cell_angle_alpha 90
_cell_angle_beta 91.509(3)
_cell_angle_gamma 90
_cell_formula_units_Z 4
_cell_length_a 9.7261(9)
_cell_length_b 26.408(3)
_cell_length_c 8.5437(7)
_cell_measurement_reflns_used 7611
_cell_measurement_temperature 300(2)
_cell_measurement_theta_max 27.09
_cell_measurement_theta_min 3.09
_cell_volume 2193.7(4)
_computing_cell_refinement 'APEX3/SAINT (Bruker, 2016)'
_computing_data_collection 'APEX3(Bruker, 2016)'
_computing_data_reduction 'SAINT/XPREP (Bruker, 2016)'
_computing_molecular_graphics 'ORTEP3 (Farrugia, 1997) and Mercury (Bruno et al., 2002)'
_computing_publication_material 'SHELXL-2018/2 (Sheldrick, 2018)'
_computing_structure_refinement 'SHELXL-2018/3 (Sheldrick, 2018)'
_computing_structure_solution 'SHELXT 2018/2 (Sheldrick, 2018)'
_diffrn_ambient_temperature 300(2)
_diffrn_measured_fraction_theta_full 0.998
_diffrn_measured_fraction_theta_max 0.998
_diffrn_measurement_device_type 'Bruker axs kappa apex3 PHOTON II Diffractometer'
_diffrn_measurement_method '\f and \w scans'
_diffrn_radiation_type MoK\a
_diffrn_radiation_wavelength 0.71073
_diffrn_reflns_av_R_equivalents 0.1746
_diffrn_reflns_av_unetI/netI 0.0533
_diffrn_reflns_Laue_measured_fraction_full 0.998
_diffrn_reflns_Laue_measured_fraction_max 0.998
_diffrn_reflns_limit_h_max 11
_diffrn_reflns_limit_h_min -11
_diffrn_reflns_limit_k_max 31
_diffrn_reflns_limit_k_min -31
_diffrn_reflns_limit_l_max 10
_diffrn_reflns_limit_l_min -10
_diffrn_reflns_number 70221
_diffrn_reflns_point_group_measured_fraction_full 0.998
_diffrn_reflns_point_group_measured_fraction_max 0.998
_diffrn_reflns_theta_full 24.996
_diffrn_reflns_theta_max 24.996
_diffrn_reflns_theta_min 2.602
_diffrn_source 'fine focus sealed tube'
_exptl_absorpt_coefficient_mu 0.181
_exptl_absorpt_correction_T_max 0.745
_exptl_absorpt_correction_T_min 0.658
_exptl_absorpt_correction_type multi-scan
_exptl_absorpt_process_details 'SADABS, Bruker 2016'
_exptl_crystal_colour colorless
_exptl_crystal_density_diffrn 1.288
_exptl_crystal_description block
_exptl_crystal_F_000 896
_exptl_crystal_size_max 0.153
_exptl_crystal_size_mid 0.063
_exptl_crystal_size_min 0.051
_refine_diff_density_max 0.226
_refine_diff_density_min -0.254
_refine_diff_density_rms 0.054
_refine_ls_extinction_method none
_refine_ls_goodness_of_fit_ref 1.152
_refine_ls_hydrogen_treatment constr
_refine_ls_matrix_type full
_refine_ls_number_parameters 271
_refine_ls_number_reflns 3859
_refine_ls_number_restraints 1
_refine_ls_restrained_S_all 1.153
_refine_ls_R_factor_all 0.1295
_refine_ls_R_factor_gt 0.0924
_refine_ls_shift/su_max 0.000
_refine_ls_shift/su_mean 0.000
_refine_ls_structure_factor_coef Fsqd
_refine_ls_weighting_details 'w=1/[\s^2^(Fo^2^)+(0.0679P)^2^+3.3812P] where P=(Fo^2^+2Fc^2^)/3'
_refine_ls_weighting_scheme calc
_refine_ls_wR_factor_gt 0.1849
_refine_ls_wR_factor_ref 0.2053
_reflns_Friedel_coverage 0.000
_reflns_number_gt 2802
_reflns_number_total 3859
_reflns_threshold_expression 'I > 2\s(I)'
_cod_data_source_file d2ob01604d2.cif
_cod_data_source_block shelx
_cod_original_cell_volume 2193.7(3)
_cod_original_sg_symbol_H-M 'P 21/c'
_cod_database_code 7158948
_shelx_shelxl_version_number 2018/3
_shelx_space_group_comment
;
The symmetry employed for this shelxl refinement is uniquely defined
by the following loop, which should always be used as a source of
symmetry information in preference to the above space-group names.
They are only intended as comments.
;
_shelx_estimated_absorpt_t_min 0.973
_shelx_estimated_absorpt_t_max 0.991

loop_
_space_group_symop_operation_xyz
'x, y, z'
'-x, y+1/2, -z+1/2'
'-x, -y, -z'
'x, -y-1/2, z-1/2'

loop_
_atom_site_label
_atom_site_type_symbol
_atom_site_fract_x
_atom_site_fract_y
_atom_site_fract_z
_atom_site_U_iso_or_equiv
_atom_site_adp_type
_atom_site_occupancy
_atom_site_site_symmetry_order
_atom_site_calc_flag
_atom_site_refinement_flags_posn
_atom_site_refinement_flags_adp
_atom_site_refinement_flags_occupancy
_atom_site_disorder_assembly
_atom_site_disorder_group
C1 C 0.8927(5) 0.66563(19) 1.0484(6) 0.0492(12) Uani 1 1 d . . . . .
C2 C 0.7735(5) 0.69071(19) 1.0043(6) 0.0504(13) Uani 1 1 d . . . . .
H2 H 0.737381 0.715362 1.069251 0.061 Uiso 1 1 calc R U . . .
C3 C 0.7077(5) 0.67911(19) 0.8636(6) 0.0522(13) Uani 1 1 d . . . . .
H3 H 0.627564 0.696250 0.834434 0.063 Uiso 1 1 calc R U . . .
C4 C 0.7591(5) 0.64240(17) 0.7652(5) 0.0414(11) Uani 1 1 d . . . . .
C5 C 0.8797(5) 0.61771(19) 0.8109(6) 0.0510(13) Uani 1 1 d . . . . .
H5 H 0.916582 0.593247 0.745936 0.061 Uiso 1 1 calc R U . . .
C6 C 0.9446(5) 0.6290(2) 0.9505(6) 0.0563(14) Uani 1 1 d . . . . .
H6 H 1.024691 0.611802 0.979895 0.068 Uiso 1 1 calc R U . . .
C7 C 0.9093(7) 0.7063(3) 1.2973(7) 0.086(2) Uani 1 1 d . . . . .
H7A H 0.971252 0.708505 1.386444 0.128 Uiso 1 1 calc R U . . .
H7B H 0.896210 0.739429 1.252899 0.128 Uiso 1 1 calc R U . . .
H7C H 0.822468 0.693195 1.329443 0.128 Uiso 1 1 calc R U . . .
C8 C 0.6874(5) 0.62890(18) 0.6179(6) 0.0433(11) Uani 1 1 d . . . . .
C9 C 0.6325(4) 0.58501(16) 0.4050(5) 0.0388(10) Uani 1 1 d . . . . .
C10 C 0.5377(4) 0.62317(16) 0.3854(5) 0.0377(10) Uani 1 1 d . . . . .
C11 C 0.6494(4) 0.54109(16) 0.2984(5) 0.0380(11) Uani 1 1 d . . . . .
C12 C 0.6508(5) 0.49227(18) 0.3601(6) 0.0500(12) Uani 1 1 d . . . . .
H12 H 0.639672 0.487543 0.466895 0.060 Uiso 1 1 calc R U . . .
C13 C 0.6686(6) 0.4510(2) 0.2647(7) 0.0629(15) Uani 1 1 d . . . . .
H13 H 0.668401 0.418597 0.307231 0.075 Uiso 1 1 calc R U . . .
C14 C 0.6867(6) 0.4573(2) 0.1078(7) 0.0673(17) Uani 1 1 d . . . . .
H14 H 0.700662 0.429312 0.044162 0.081 Uiso 1 1 calc R U . . .
C15 C 0.6842(6) 0.5050(2) 0.0444(6) 0.0621(15) Uani 1 1 d . . . . .
H15 H 0.694653 0.509144 -0.062684 0.074 Uiso 1 1 calc R U . . .
C16 C 0.6663(5) 0.5469(2) 0.1384(6) 0.0500(12) Uani 1 1 d . . . . .
H16 H 0.665631 0.579109 0.094472 0.060 Uiso 1 1 calc R U . . .
C17 C 0.4232(4) 0.62696(16) 0.2650(5) 0.0374(10) Uani 1 1 d . . . . .
H17 H 0.432763 0.598808 0.191363 0.045 Uiso 1 1 calc R U . . .
C18 C 0.4232(5) 0.67624(17) 0.1714(5) 0.0441(11) Uani 1 1 d . . . . .
C19 C 0.3166(8) 0.7170(2) -0.0463(7) 0.085(2) Uani 1 1 d D . . . .
H19A H 0.277506 0.744226 0.014558 0.102 Uiso 1 1 calc R U . . .
H19B H 0.404873 0.728261 -0.083676 0.102 Uiso 1 1 calc R U . . .
C20 C 0.2265(8) 0.7051(3) -0.1768(9) 0.118(3) Uani 1 1 d D . . . .
H20A H 0.213996 0.734535 -0.241400 0.177 Uiso 1 1 calc R U . . .
H20B H 0.266078 0.678361 -0.237122 0.177 Uiso 1 1 calc R U . . .
H20C H 0.139069 0.694281 -0.139164 0.177 Uiso 1 1 calc R U . . .
C21 C 0.2840(4) 0.62209(18) 0.3405(5) 0.0387(10) Uani 1 1 d . . . . .
C22 C 0.0889(5) 0.5701(2) 0.3650(7) 0.0599(14) Uani 1 1 d . . . . .
H22A H 0.025386 0.597318 0.338390 0.072 Uiso 1 1 calc R U . . .
H22B H 0.097287 0.567637 0.478097 0.072 Uiso 1 1 calc R U . . .
C23 C 0.0393(6) 0.5213(2) 0.2963(9) 0.088(2) Uani 1 1 d . . . . .
H23A H -0.049185 0.513216 0.336956 0.131 Uiso 1 1 calc R U . . .
H23B H 0.031775 0.524345 0.184475 0.131 Uiso 1 1 calc R U . . .
H23C H 0.103291 0.494823 0.323433 0.131 Uiso 1 1 calc R U . . .
N1 N 0.7164(4) 0.58812(14) 0.5355(4) 0.0437(10) Uani 1 1 d . . . . .
O1 O 0.4917(4) 0.71285(13) 0.2022(4) 0.0633(10) Uani 1 1 d . . . . .
O2 O 0.3354(4) 0.67194(13) 0.0520(4) 0.0615(10) Uani 1 1 d . . . . .
O3 O 0.2390(4) 0.65297(15) 0.4276(4) 0.0631(10) Uani 1 1 d . . . . .
O4 O 0.2225(3) 0.57970(12) 0.2983(4) 0.0523(9) Uani 1 1 d . . . . .
O5 O 0.9654(4) 0.67375(15) 1.1842(4) 0.0682(11) Uani 1 1 d . . . . .
S1 S 0.55608(13) 0.66543(5) 0.53818(15) 0.0477(4) Uani 1 1 d . . . . .

loop_
_atom_site_aniso_label
_atom_site_aniso_U_11
_atom_site_aniso_U_22
_atom_site_aniso_U_33
_atom_site_aniso_U_23
_atom_site_aniso_U_13
_atom_site_aniso_U_12
C1 0.056(3) 0.048(3) 0.043(3) 0.000(2) -0.001(2) -0.002(2)
C2 0.054(3) 0.044(3) 0.053(3) -0.008(2) 0.003(2) 0.003(2)
C3 0.047(3) 0.048(3) 0.061(3) -0.010(2) -0.006(2) 0.013(2)
C4 0.039(3) 0.040(3) 0.046(3) 0.002(2) 0.001(2) -0.004(2)
C5 0.047(3) 0.051(3) 0.055(3) -0.013(2) -0.001(2) 0.010(2)
C6 0.050(3) 0.056(3) 0.062(3) -0.005(3) -0.006(3) 0.013(3)
C7 0.094(5) 0.100(5) 0.062(4) -0.027(4) -0.010(4) 0.002(4)
C8 0.036(3) 0.041(3) 0.053(3) -0.001(2) 0.000(2) -0.001(2)
C9 0.034(2) 0.035(2) 0.048(3) -0.003(2) 0.006(2) -0.0001(19)
C10 0.037(2) 0.033(2) 0.043(3) -0.004(2) 0.001(2) -0.0012(19)
C11 0.032(2) 0.037(3) 0.045(3) -0.002(2) 0.003(2) 0.0007(19)
C12 0.061(3) 0.041(3) 0.048(3) -0.002(2) 0.000(2) 0.004(2)
C13 0.075(4) 0.037(3) 0.075(4) -0.009(3) -0.004(3) 0.003(3)
C14 0.070(4) 0.052(4) 0.080(4) -0.026(3) -0.009(3) 0.017(3)
C15 0.062(4) 0.076(4) 0.048(3) -0.017(3) 0.007(3) 0.009(3)
C16 0.045(3) 0.047(3) 0.058(3) 0.004(2) 0.011(2) 0.007(2)
C17 0.042(3) 0.030(2) 0.040(3) -0.0025(19) 0.000(2) 0.0004(19)
C18 0.054(3) 0.035(3) 0.043(3) -0.003(2) 0.007(2) 0.003(2)
C19 0.134(6) 0.055(4) 0.065(4) 0.024(3) -0.012(4) 0.005(4)
C20 0.111(6) 0.126(7) 0.115(6) 0.066(5) -0.045(5) -0.040(5)
C21 0.035(2) 0.042(3) 0.039(3) 0.003(2) -0.001(2) 0.002(2)
C22 0.041(3) 0.059(3) 0.080(4) 0.016(3) 0.012(3) -0.005(3)
C23 0.056(4) 0.076(4) 0.131(6) 0.004(4) 0.005(4) -0.025(3)
N1 0.042(2) 0.042(2) 0.048(2) -0.0066(18) -0.0013(18) 0.0046(18)
O1 0.078(3) 0.044(2) 0.068(3) 0.0063(18) -0.003(2) -0.0143(19)
O2 0.083(3) 0.041(2) 0.060(2) 0.0104(17) -0.017(2) -0.0060(18)
O3 0.048(2) 0.068(3) 0.073(3) -0.023(2) 0.0081(18) 0.0027(18)
O4 0.0458(19) 0.0391(19) 0.073(2) -0.0035(17) 0.0122(17) -0.0080(15)
O5 0.078(3) 0.074(3) 0.053(2) -0.011(2) -0.012(2) 0.011(2)
S1 0.0483(7) 0.0375(7) 0.0570(8) -0.0122(6) -0.0062(6) 0.0097(6)

loop_
_atom_type_symbol
_atom_type_description
_atom_type_scat_dispersion_real
_atom_type_scat_dispersion_imag
_atom_type_scat_source
C C 0.0033 0.0016 'International Tables Vol C Tables 4.2.6.8 and 6.1.1.4'
H H 0.0000 0.0000 'International Tables Vol C Tables 4.2.6.8 and 6.1.1.4'
N N 0.0061 0.0033 'International Tables Vol C Tables 4.2.6.8 and 6.1.1.4'
O O 0.0106 0.0060 'International Tables Vol C Tables 4.2.6.8 and 6.1.1.4'
S S 0.1246 0.1234 'International Tables Vol C Tables 4.2.6.8 and 6.1.1.4'

loop_
_geom_angle_atom_site_label_1
_geom_angle_atom_site_label_2
_geom_angle_atom_site_label_3
_geom_angle
_geom_angle_site_symmetry_1
_geom_angle_site_symmetry_3
_geom_angle_publ_flag
O5 C1 C2 124.9(5) . . ?
O5 C1 C6 115.9(5) . . ?
C2 C1 C6 119.2(5) . . ?
C1 C2 C3 119.8(5) . . ?
C1 C2 H2 120.1 . . ?
C3 C2 H2 120.1 . . ?
C2 C3 C4 121.2(5) . . ?
C2 C3 H3 119.4 . . ?
C4 C3 H3 119.4 . . ?
C3 C4 C5 118.2(4) . . ?
C3 C4 C8 121.3(4) . . ?
C5 C4 C8 120.4(4) . . ?
C6 C5 C4 120.7(5) . . ?
C6 C5 H5 119.6 . . ?
C4 C5 H5 119.6 . . ?
C5 C6 C1 120.8(5) . . ?
C5 C6 H6 119.6 . . ?
C1 C6 H6 119.6 . . ?
O5 C7 H7A 109.5 . . ?
O5 C7 H7B 109.5 . . ?
H7A C7 H7B 109.5 . . ?
O5 C7 H7C 109.5 . . ?
H7A C7 H7C 109.5 . . ?
H7B C7 H7C 109.5 . . ?
N1 C8 C4 123.5(4) . . ?
N1 C8 S1 114.3(3) . . ?
C4 C8 S1 122.2(4) . . ?
N1 C9 C10 116.1(4) . . ?
N1 C9 C11 118.3(4) . . ?
C10 C9 C11 125.6(4) . . ?
C9 C10 C17 128.1(4) . . ?
C9 C10 S1 109.1(3) . . ?
C17 C10 S1 122.5(3) . . ?
C16 C11 C12 118.3(4) . . ?
C16 C11 C9 122.3(4) . . ?
C12 C11 C9 119.4(4) . . ?
C13 C12 C11 120.6(5) . . ?
C13 C12 H12 119.7 . . ?
C11 C12 H12 119.7 . . ?
C14 C13 C12 120.4(5) . . ?
C14 C13 H13 119.8 . . ?
C12 C13 H13 119.8 . . ?
C13 C14 C15 119.9(5) . . ?
C13 C14 H14 120.1 . . ?
C15 C14 H14 120.1 . . ?
C14 C15 C16 120.5(5) . . ?
C14 C15 H15 119.7 . . ?
C16 C15 H15 119.7 . . ?
C15 C16 C11 120.2(5) . . ?
C15 C16 H16 119.9 . . ?
C11 C16 H16 119.9 . . ?
C10 C17 C21 110.9(4) . . ?
C10 C17 C18 113.9(4) . . ?
C21 C17 C18 107.8(4) . . ?
C10 C17 H17 108.0 . . ?
C21 C17 H17 108.0 . . ?
C18 C17 H17 108.0 . . ?
O1 C18 O2 125.7(4) . . ?
O1 C18 C17 125.4(5) . . ?
O2 C18 C17 108.8(4) . . ?
C20 C19 O2 109.3(5) . . ?
C20 C19 H19A 109.8 . . ?
O2 C19 H19A 109.8 . . ?
C20 C19 H19B 109.8 . . ?
O2 C19 H19B 109.8 . . ?
H19A C19 H19B 108.3 . . ?
C19 C20 H20A 109.5 . . ?
C19 C20 H20B 109.5 . . ?
H20A C20 H20B 109.5 . . ?
C19 C20 H20C 109.5 . . ?
H20A C20 H20C 109.5 . . ?
H20B C20 H20C 109.5 . . ?
O3 C21 O4 125.4(4) . . ?
O3 C21 C17 123.5(4) . . ?
O4 C21 C17 111.1(4) . . ?
O4 C22 C23 106.2(5) . . ?
O4 C22 H22A 110.5 . . ?
C23 C22 H22A 110.5 . . ?
O4 C22 H22B 110.5 . . ?
C23 C22 H22B 110.5 . . ?
H22A C22 H22B 108.7 . . ?
C22 C23 H23A 109.5 . . ?
C22 C23 H23B 109.5 . . ?
H23A C23 H23B 109.5 . . ?
C22 C23 H23C 109.5 . . ?
H23A C23 H23C 109.5 . . ?
H23B C23 H23C 109.5 . . ?
C8 N1 C9 110.6(4) . . ?
C18 O2 C19 116.2(4) . . ?
C21 O4 C22 116.4(4) . . ?
C1 O5 C7 118.6(5) . . ?
C10 S1 C8 89.9(2) . . ?

loop_
_geom_bond_atom_site_label_1
_geom_bond_atom_site_label_2
_geom_bond_distance
_geom_bond_site_symmetry_2
_geom_bond_publ_flag
C1 O5 1.359(6) . ?
C1 C2 1.379(7) . ?
C1 C6 1.384(7) . ?
C2 C3 1.381(7) . ?
C2 H2 0.9300 . ?
C3 C4 1.385(7) . ?
C3 H3 0.9300 . ?
C4 C5 1.389(6) . ?
C4 C8 1.466(6) . ?
C5 C6 1.368(7) . ?
C5 H5 0.9300 . ?
C6 H6 0.9300 . ?
C7 O5 1.414(7) . ?
C7 H7A 0.9600 . ?
C7 H7B 0.9600 . ?
C7 H7C 0.9600 . ?
C8 N1 1.321(6) . ?
C8 S1 1.726(5) . ?
C9 N1 1.367(6) . ?
C9 C10 1.373(6) . ?
C9 C11 1.486(6) . ?
C10 C17 1.499(6) . ?
C10 S1 1.723(4) . ?
C11 C16 1.389(6) . ?
C11 C12 1.393(6) . ?
C12 C13 1.374(7) . ?
C12 H12 0.9300 . ?
C13 C14 1.367(8) . ?
C13 H13 0.9300 . ?
C14 C15 1.370(8) . ?
C14 H14 0.9300 . ?
C15 C16 1.381(7) . ?
C15 H15 0.9300 . ?
C16 H16 0.9300 . ?
C17 C21 1.520(6) . ?
C17 C18 1.528(6) . ?
C17 H17 0.9800 . ?
C18 O1 1.200(5) . ?
C18 O2 1.318(6) . ?
C19 C20 1.436(8) . ?
C19 O2 1.466(6) . ?
C19 H19A 0.9700 . ?
C19 H19B 0.9700 . ?
C20 H20A 0.9600 . ?
C20 H20B 0.9600 . ?
C20 H20C 0.9600 . ?
C21 O3 1.195(5) . ?
C21 O4 1.315(5) . ?
C22 O4 1.454(6) . ?
C22 C23 1.493(8) . ?
C22 H22A 0.9700 . ?
C22 H22B 0.9700 . ?
C23 H23A 0.9600 . ?
C23 H23B 0.9600 . ?
C23 H23C 0.9600 . ?

loop_
_geom_hbond_atom_site_label_D
_geom_hbond_atom_site_label_H
_geom_hbond_atom_site_label_A
_geom_hbond_distance_DH
_geom_hbond_distance_HA
_geom_hbond_distance_DA
_geom_hbond_angle_DHA
_geom_hbond_site_symmetry_A
_geom_hbond_publ_flag
C19 H19B O1 0.97 2.56 3.338(8) 137.1 4_575 yes
C22 H22A O5 0.97 2.47 3.349(7) 150.3 1_454 yes

loop_
_geom_torsion_atom_site_label_1
_geom_torsion_atom_site_label_2
_geom_torsion_atom_site_label_3
_geom_torsion_atom_site_label_4
_geom_torsion
_geom_torsion_site_symmetry_1
_geom_torsion_site_symmetry_2
_geom_torsion_site_symmetry_3
_geom_torsion_site_symmetry_4
_geom_torsion_publ_flag
O5 C1 C2 C3 -179.6(5) . . . . ?
C6 C1 C2 C3 -0.2(8) . . . . ?
C1 C2 C3 C4 0.3(8) . . . . ?
C2 C3 C4 C5 -0.6(8) . . . . ?
C2 C3 C4 C8 178.1(5) . . . . ?
C3 C4 C5 C6 0.8(8) . . . . ?
C8 C4 C5 C6 -177.9(5) . . . . ?
C4 C5 C6 C1 -0.8(8) . . . . ?
O5 C1 C6 C5 179.9(5) . . . . ?
C2 C1 C6 C5 0.4(8) . . . . ?
C3 C4 C8 N1 -166.5(5) . . . . ?
C5 C4 C8 N1 12.2(7) . . . . ?
C3 C4 C8 S1 13.2(7) . . . . ?
C5 C4 C8 S1 -168.1(4) . . . . ?
N1 C9 C10 C17 -172.6(4) . . . . ?
C11 C9 C10 C17 6.5(8) . . . . ?
N1 C9 C10 S1 0.6(5) . . . . ?
C11 C9 C10 S1 179.7(4) . . . . ?
N1 C9 C11 C16 -128.1(5) . . . . ?
C10 C9 C11 C16 52.8(7) . . . . ?
N1 C9 C11 C12 50.7(6) . . . . ?
C10 C9 C11 C12 -128.4(5) . . . . ?
C16 C11 C12 C13 0.0(7) . . . . ?
C9 C11 C12 C13 -178.9(5) . . . . ?
C11 C12 C13 C14 0.7(8) . . . . ?
C12 C13 C14 C15 -1.4(9) . . . . ?
C13 C14 C15 C16 1.3(9) . . . . ?
C14 C15 C16 C11 -0.6(8) . . . . ?
C12 C11 C16 C15 -0.1(7) . . . . ?
C9 C11 C16 C15 178.8(4) . . . . ?
C9 C10 C17 C21 111.4(5) . . . . ?
S1 C10 C17 C21 -61.0(5) . . . . ?
C9 C10 C17 C18 -126.7(5) . . . . ?
S1 C10 C17 C18 61.0(5) . . . . ?
C10 C17 C18 O1 -11.4(7) . . . . ?
C21 C17 C18 O1 112.2(5) . . . . ?
C10 C17 C18 O2 168.9(4) . . . . ?
C21 C17 C18 O2 -67.5(5) . . . . ?
C10 C17 C21 O3 67.3(6) . . . . ?
C18 C17 C21 O3 -58.1(6) . . . . ?
C10 C17 C21 O4 -112.0(4) . . . . ?
C18 C17 C21 O4 122.5(4) . . . . ?
C4 C8 N1 C9 179.5(4) . . . . ?
S1 C8 N1 C9 -0.3(5) . . . . ?
C10 C9 N1 C8 -0.2(6) . . . . ?
C11 C9 N1 C8 -179.4(4) . . . . ?
O1 C18 O2 C19 -2.9(8) . . . . ?
C17 C18 O2 C19 176.8(5) . . . . ?
C20 C19 O2 C18 175.7(6) . . . . ?
O3 C21 O4 C22 -0.3(7) . . . . ?
C17 C21 O4 C22 179.0(4) . . . . ?
C23 C22 O4 C21 178.3(5) . . . . ?
C2 C1 O5 C7 6.8(8) . . . . ?
C6 C1 O5 C7 -172.7(5) . . . . ?
C9 C10 S1 C8 -0.6(4) . . . . ?
C17 C10 S1 C8 173.1(4) . . . . ?
N1 C8 S1 C10 0.5(4) . . . . ?
C4 C8 S1 C10 -179.2(4) . . . . ?
